data_2235488
loop_
_publ_author_name
'Jebas, Samuel Robinson'
'Selvarathy Grace, P.'
'Ravindran Durai Nayagam, B.'
'Schollmeyer, Dieter'

_publ_section_title
;
 1-Benzyloxy-1<i>H</i>-benzotriazole
;
_journal_coeditor_code HB6865
_journal_issue 7
_journal_name_full 'Acta Crystallographica Section E'
_journal_page_first o2239
_journal_paper_doi 10.1107/S1600536812028395
_journal_volume 68
_journal_year 2012
_chemical_formula_iupac 'C13 H11 N3 O'
_chemical_formula_moiety 'C13 H11 N3 O'
_chemical_formula_sum 'C13 H11 N3 O'
_chemical_formula_weight 225.25
_chemical_name_common 1-(benzyloxy)-1H-benzotriazole
_chemical_name_systematic
;
1-Benzyloxy-1<i>H</i>-benzotriazole
;
_space_group_IT_number 61
_symmetry_cell_setting orthorhombic
_symmetry_space_group_name_Hall '-P 2ac 2ab'
_symmetry_space_group_name_H-M 'P b c a'
_atom_sites_solution_hydrogens geom
_atom_sites_solution_primary direct
_atom_sites_solution_secondary difmap
_audit_creation_method SHELXL97
_cell_angle_alpha 90.00
_cell_angle_beta 90.00
_cell_angle_gamma 90.00
_cell_formula_units_Z 8
_cell_length_a 11.2417(5)
_cell_length_b 7.8381(8)
_cell_length_c 25.3933(18)
_cell_measurement_reflns_used 25
_cell_measurement_temperature 193(2)
_cell_measurement_theta_max 70
_cell_measurement_theta_min 60
_cell_volume 2237.5(3)
_computing_cell_refinement 'CAD-4 Software (Enraf--Nonius, 1989)'
_computing_data_collection 'CAD-4 Software (Enraf--Nonius, 1989)'
_computing_data_reduction 'CORINC (Wiehl & Schollmeyer, 1994)'
_computing_molecular_graphics 'SHELXTL (Sheldrick, 2008)'
_computing_publication_material 'PLATON (Spek, 2009)'
_computing_structure_refinement 'SHELXL97 (Sheldrick, 2008)'
_computing_structure_solution 'SHELXS97 (Sheldrick, 2008)'
_diffrn_ambient_temperature 193(2)
_diffrn_measured_fraction_theta_full 1.000
_diffrn_measured_fraction_theta_max 1.000
_diffrn_measurement_device '\k-geometry diffractometer'
_diffrn_measurement_device_type 'Enraf--Nonius CAD-4'
_diffrn_measurement_method \w/2\q
_diffrn_radiation_monochromator graphite
_diffrn_radiation_type CuK\a
_diffrn_radiation_wavelength 1.54178
_diffrn_reflns_av_R_equivalents 0.0000
_diffrn_reflns_av_sigmaI/netI 0.0240
_diffrn_reflns_limit_h_max 13
_diffrn_reflns_limit_h_min 0
_diffrn_reflns_limit_k_max 0
_diffrn_reflns_limit_k_min -9
_diffrn_reflns_limit_l_max 30
_diffrn_reflns_limit_l_min 0
_diffrn_reflns_number 2125
_diffrn_reflns_theta_full 69.97
_diffrn_reflns_theta_max 69.97
_diffrn_reflns_theta_min 3.48
_diffrn_standards_decay_% 3
_diffrn_standards_interval_time 60
_diffrn_standards_number 3
_exptl_absorpt_coefficient_mu 0.715
_exptl_absorpt_correction_T_max 0.99
_exptl_absorpt_correction_T_min 0.84
_exptl_absorpt_correction_type psi-scan
_exptl_absorpt_process_details '(CORINC; Wiehl & Schollmeyer, 1994)'
_exptl_crystal_colour colourless
_exptl_crystal_density_diffrn 1.337
_exptl_crystal_density_method 'not measured'
_exptl_crystal_description block
_exptl_crystal_F_000 944
_exptl_crystal_size_max 0.51
_exptl_crystal_size_mid 0.45
_exptl_crystal_size_min 0.13
_refine_diff_density_max 0.255
_refine_diff_density_min -0.228
_refine_ls_extinction_coef 0.0022(5)
_refine_ls_extinction_expression Fc^*^=kFc[1+0.001xFc^2^\l^3^/sin(2\q)]^-1/4^
_refine_ls_extinction_method 'SHELXL97 (Sheldrick, 2008)'
_refine_ls_goodness_of_fit_ref 1.115
_refine_ls_hydrogen_treatment constr
_refine_ls_matrix_type full
_refine_ls_number_parameters 155
_refine_ls_number_reflns 2125
_refine_ls_number_restraints 0
_refine_ls_restrained_S_all 1.115
_refine_ls_R_factor_all 0.0607
_refine_ls_R_factor_gt 0.0542
_refine_ls_shift/su_max 0.000
_refine_ls_shift/su_mean 0.000
_refine_ls_structure_factor_coef Fsqd
_refine_ls_weighting_details 'calc w = 1/[\s^2^(Fo^2^)+(0.0919P)^2^+0.9680P] where P=(Fo^2^+2Fc^2^)/3'
_refine_ls_weighting_scheme calc
_refine_ls_wR_factor_obs 0.1567
_refine_ls_wR_factor_ref 0.1629
_reflns_number_gt 1867
_reflns_number_total 2125
_reflns_threshold_expression I>2\s(I)
_cod_data_source_file hb6865.cif
_cod_data_source_block I
_cod_database_code 2235488
_cod_database_fobs_code 2235488

loop_
_symmetry_equiv_pos_as_xyz
'x, y, z'
'-x+1/2, -y, z+1/2'
'x+1/2, -y+1/2, -z'
'-x, y+1/2, -z+1/2'
'-x, -y, -z'
'x-1/2, y, -z-1/2'
'-x-1/2, y-1/2, z'
'x, -y-1/2, z-1/2'

loop_
_atom_site_type_symbol
_atom_site_label
_atom_site_fract_x
_atom_site_fract_y
_atom_site_fract_z
_atom_site_U_iso_or_equiv
_atom_site_adp_type
_atom_site_calc_flag
_atom_site_refinement_flags
_atom_site_occupancy
_atom_site_symmetry_multiplicity
N N1 0.59619(14) 0.1616(2) 0.41567(6) 0.0319(4) Uani d . 1 1
N N2 0.69169(16) 0.0710(2) 0.40089(7) 0.0386(5) Uani d . 1 1
N N3 0.74822(17) 0.0253(3) 0.44366(6) 0.0390(5) Uani d . 1 1
C C4 0.68515(16) 0.0849(3) 0.48621(7) 0.0300(4) Uani d . 1 1
C C5 0.70541(19) 0.0634(3) 0.54041(8) 0.0363(5) Uani d . 1 1
H H5 0.7724 0.0020 0.5531 0.044 Uiso calc R 1 1
C C6 0.6242(2) 0.1348(3) 0.57406(8) 0.0395(5) Uani d . 1 1
H H6 0.6348 0.1216 0.6110 0.047 Uiso calc R 1 1
C C7 0.5253(2) 0.2276(3) 0.55539(8) 0.0390(5) Uani d . 1 1
H H7 0.4719 0.2767 0.5802 0.047 Uiso calc R 1 1
C C8 0.50350(18) 0.2493(3) 0.50265(9) 0.0342(5) Uani d . 1 1
H H8 0.4366 0.3111 0.4900 0.041 Uiso calc R 1 1
C C9 0.58618(17) 0.1744(2) 0.46878(7) 0.0285(4) Uani d . 1 1
O O10 0.51465(12) 0.21382(19) 0.37887(5) 0.0364(4) Uani d . 1 1
C C11 0.56357(18) 0.3549(3) 0.34807(8) 0.0373(5) Uani d . 1 1
H H11A 0.6347 0.3171 0.3283 0.045 Uiso calc R 1 1
H H11B 0.5867 0.4503 0.3715 0.045 Uiso calc R 1 1
C C12 0.46776(17) 0.4101(3) 0.31104(7) 0.0296(5) Uani d . 1 1
C C13 0.47315(18) 0.3682(3) 0.25810(8) 0.0352(5) Uani d . 1 1
H H13 0.5377 0.3018 0.2453 0.042 Uiso calc R 1 1
C C14 0.3853(2) 0.4220(3) 0.22357(8) 0.0400(5) Uani d . 1 1
H H14 0.3901 0.3931 0.1873 0.048 Uiso calc R 1 1
C C15 0.29088(19) 0.5177(3) 0.24185(9) 0.0398(5) Uani d . 1 1
H H15 0.2310 0.5551 0.2181 0.048 Uiso calc R 1 1
C C16 0.28349(19) 0.5589(3) 0.29457(9) 0.0403(5) Uani d . 1 1
H H16 0.2177 0.6229 0.3073 0.048 Uiso calc R 1 1
C C17 0.37194(18) 0.5069(3) 0.32891(8) 0.0357(5) Uani d . 1 1
H H17 0.3673 0.5374 0.3651 0.043 Uiso calc R 1 1

loop_
_atom_site_aniso_label
_atom_site_aniso_U_11
_atom_site_aniso_U_22
_atom_site_aniso_U_33
_atom_site_aniso_U_12
_atom_site_aniso_U_13
_atom_site_aniso_U_23
N1 0.0274(8) 0.0424(9) 0.0260(8) 0.0042(7) -0.0039(6) 0.0034(7)
N2 0.0322(9) 0.0523(11) 0.0314(9) 0.0075(8) 0.0002(7) -0.0007(8)
N3 0.0316(9) 0.0526(11) 0.0330(9) 0.0102(8) -0.0019(7) 0.0024(8)
C4 0.0233(9) 0.0355(10) 0.0311(10) -0.0005(8) -0.0026(7) 0.0002(8)
C5 0.0341(10) 0.0432(11) 0.0315(10) -0.0023(9) -0.0080(8) 0.0044(8)
C6 0.0417(12) 0.0485(12) 0.0284(10) -0.0087(10) -0.0031(9) -0.0010(9)
C7 0.0376(11) 0.0432(12) 0.0361(11) -0.0059(9) 0.0075(9) -0.0062(9)
C8 0.0263(9) 0.0357(10) 0.0406(10) -0.0003(8) 0.0011(8) 0.0017(8)
C9 0.0256(9) 0.0327(9) 0.0273(9) -0.0029(8) -0.0028(7) 0.0015(7)
O10 0.0279(7) 0.0507(9) 0.0307(7) -0.0054(6) -0.0097(5) 0.0121(6)
C11 0.0307(10) 0.0430(11) 0.0383(11) -0.0080(9) -0.0074(8) 0.0124(9)
C12 0.0260(9) 0.0330(10) 0.0299(9) -0.0056(8) -0.0038(7) 0.0051(7)
C13 0.0326(11) 0.0393(11) 0.0337(11) 0.0015(8) 0.0022(8) 0.0015(8)
C14 0.0492(13) 0.0426(11) 0.0283(10) -0.0043(10) -0.0074(9) 0.0020(8)
C15 0.0340(11) 0.0382(11) 0.0473(13) -0.0052(9) -0.0175(9) 0.0095(9)
C16 0.0278(10) 0.0401(11) 0.0530(13) 0.0023(9) 0.0001(9) 0.0029(10)
C17 0.0345(11) 0.0409(11) 0.0317(10) -0.0044(9) 0.0018(8) 0.0012(8)

loop_
_atom_type_symbol
_atom_type_description
_atom_type_scat_dispersion_real
_atom_type_scat_dispersion_imag
_atom_type_scat_source
C C 0.0181 0.0091 'International Tables Vol C Tables 4.2.6.8 and 6.1.1.4'
H H 0.0000 0.0000 'International Tables Vol C Tables 4.2.6.8 and 6.1.1.4'
N N 0.0311 0.0180 'International Tables Vol C Tables 4.2.6.8 and 6.1.1.4'
O O 0.0492 0.0322 'International Tables Vol C Tables 4.2.6.8 and 6.1.1.4'

loop_
_geom_angle_atom_site_label_1
_geom_angle_atom_site_label_2
_geom_angle_atom_site_label_3
_geom_angle
N2 N1 C9 112.56(15)
N2 N1 O10 120.16(15)
C9 N1 O10 126.85(16)
N3 N2 N1 107.55(16)
N2 N3 C4 108.00(17)
N3 C4 C9 109.55(17)
N3 C4 C5 130.21(19)
C9 C4 C5 120.21(18)
C6 C5 C4 116.99(19)
C6 C5 H5 121.5
C4 C5 H5 121.5
C5 C6 C7 121.75(19)
C5 C6 H6 119.1
C7 C6 H6 119.1
C8 C7 C6 122.2(2)
C8 C7 H7 118.9
C6 C7 H7 118.9
C7 C8 C9 115.53(19)
C7 C8 H8 122.2
C9 C8 H8 122.2
N1 C9 C4 102.31(16)
N1 C9 C8 134.33(18)
C4 C9 C8 123.35(18)
N1 O10 C11 109.80(14)
O10 C11 C12 106.54(15)
O10 C11 H11A 110.4
C12 C11 H11A 110.4
O10 C11 H11B 110.4
C12 C11 H11B 110.4
H11A C11 H11B 108.6
C13 C12 C17 118.63(18)
C13 C12 C11 120.70(19)
C17 C12 C11 120.66(18)
C12 C13 C14 120.7(2)
C12 C13 H13 119.7
C14 C13 H13 119.7
C15 C14 C13 120.04(19)
C15 C14 H14 120.0
C13 C14 H14 120.0
C16 C15 C14 119.99(19)
C16 C15 H15 120.0
C14 C15 H15 120.0
C15 C16 C17 119.9(2)
C15 C16 H16 120.0
C17 C16 H16 120.0
C16 C17 C12 120.70(19)
C16 C17 H17 119.7
C12 C17 H17 119.7

loop_
_geom_bond_atom_site_label_1
_geom_bond_atom_site_label_2
_geom_bond_distance
N1 N2 1.341(2)
N1 C9 1.357(2)
N1 O10 1.3714(19)
N2 N3 1.308(2)
N3 C4 1.374(3)
C4 C9 1.388(3)
C4 C5 1.405(3)
C5 C6 1.370(3)
C5 H5 0.9500
C6 C7 1.411(3)
C6 H6 0.9500
C7 C8 1.372(3)
C7 H7 0.9500
C8 C9 1.396(3)
C8 H8 0.9500
O10 C11 1.462(2)
C11 C12 1.494(3)
C11 H11A 0.9900
C11 H11B 0.9900
C12 C13 1.385(3)
C12 C17 1.393(3)
C13 C14 1.386(3)
C13 H13 0.9500
C14 C15 1.380(3)
C14 H14 0.9500
C15 C16 1.380(3)
C15 H15 0.9500
C16 C17 1.384(3)
C16 H16 0.9500
C17 H17 0.9500

loop_
_geom_hbond_atom_site_label_D
_geom_hbond_atom_site_label_H
_geom_hbond_atom_site_label_A
_geom_hbond_site_symmetry_A
_geom_hbond_distance_DH
_geom_hbond_distance_HA
_geom_hbond_distance_DA
_geom_hbond_angle_DHA
C13 H13 Cg1 4_645 0.95 2.86 3.685(2) 145
C16 H16 Cg1 7_555 0.95 2.99 3.691(3) 132

loop_
_geom_torsion_atom_site_label_1
_geom_torsion_atom_site_label_2
_geom_torsion_atom_site_label_3
_geom_torsion_atom_site_label_4
_geom_torsion
C9 N1 N2 N3 -1.4(2)
O10 N1 N2 N3 -174.41(17)
N1 N2 N3 C4 1.5(2)
N2 N3 C4 C9 -1.2(2)
N2 N3 C4 C5 176.8(2)
N3 C4 C5 C6 -178.2(2)
C9 C4 C5 C6 -0.3(3)
C4 C5 C6 C7 -0.7(3)
C5 C6 C7 C8 1.1(3)
C6 C7 C8 C9 -0.4(3)
N2 N1 C9 C4 0.7(2)
O10 N1 C9 C4 173.08(18)
N2 N1 C9 C8 -178.1(2)
O10 N1 C9 C8 -5.7(4)
N3 C4 C9 N1 0.3(2)
C5 C4 C9 N1 -177.93(19)
N3 C4 C9 C8 179.28(19)
C5 C4 C9 C8 1.0(3)
C7 C8 C9 N1 177.9(2)
C7 C8 C9 C4 -0.6(3)
N2 N1 O10 C11 -74.3(2)
C9 N1 O10 C11 113.8(2)
N1 O10 C11 C12 -177.11(16)
O10 C11 C12 C13 -104.8(2)
O10 C11 C12 C17 76.1(2)
C17 C12 C13 C14 0.3(3)
C11 C12 C13 C14 -178.85(19)
C12 C13 C14 C15 -0.4(3)
C13 C14 C15 C16 -0.4(3)
C14 C15 C16 C17 1.2(3)
C15 C16 C17 C12 -1.2(3)
C13 C12 C17 C16 0.5(3)
C11 C12 C17 C16 179.64(19)

loop_
_cod_related_entry_id
_cod_related_entry_database
_cod_related_entry_code
1 ChemSpider 3357113
